data_4032706
loop_
_publ_author_name
'Mykhailiuk, Pavel K.'
'Kubyshkin, Vladimir'
'Bach, Thorsten'
'Budisa, Nediljko'

_publ_section_title
;
 Peptidyl-Prolyl Model Study: How Does the Electronic Effect Influence the
 Amide Bond Conformation?
;
_journal_issue 17
_journal_name_full 'The Journal of organic chemistry'
_journal_page_first 8831
_journal_page_last 8841
_journal_paper_doi 10.1021/acs.joc.7b00803
_journal_volume 82
_journal_year 2017
_chemical_formula_sum 'C15 H17 N O3'
_chemical_formula_weight 259.29
_space_group_crystal_system monoclinic
_space_group_IT_number 14
_space_group_name_Hall '-P 2yn'
_space_group_name_H-M_alt 'P 1 21/n 1'
_symmetry_space_group_name_Hall '-P 2yn'
_symmetry_space_group_name_H-M 'P 1 21/n 1'
_atom_sites_solution_hydrogens geom
_audit_creation_method SHELXL-2014/7
_cell_angle_alpha 90
_cell_angle_beta 105.422(7)
_cell_angle_gamma 90
_cell_formula_units_Z 4
_cell_length_a 11.0025(8)
_cell_length_b 6.3472(5)
_cell_length_c 20.4018(16)
_cell_measurement_reflns_used 2344
_cell_measurement_temperature 293(2)
_cell_measurement_theta_max 29.78
_cell_measurement_theta_min 3.74
_cell_volume 1373.46(19)
_computing_cell_refinement
;
CrysAlis RED, Agilent Technologies,
Version 1.171.36.24 (release 03-12-2012 CrysAlis171 .NET)
(compiled Dec  3 2012,18:21:49)
;
_computing_data_collection
;
CrysAlis CCD, Agilent Technologies,
Version 1.171.36.24 (release 03-12-2012 CrysAlis171 .NET)
(compiled Dec  3 2012,18:21:49)
;
_computing_data_reduction
;
CrysAlis RED, Agilent Technologies,
Version 1.171.36.24 (release 03-12-2012 CrysAlis171 .NET)
(compiled Dec  3 2012,18:21:49)
;
_computing_molecular_graphics 'XP (Siemens, 1998)'
_computing_publication_material 'SHELXL-2014/7 (Sheldrick, 2014)'
_computing_structure_refinement 'SHELXL-2014/7 (Sheldrick, 2014)'
_computing_structure_solution 'SHELXTL (Sheldrick, 1998)'
_diffrn_ambient_temperature 293(2)
_diffrn_detector_area_resol_mean 16.1827
_diffrn_measured_fraction_theta_full 0.967
_diffrn_measured_fraction_theta_max 0.976
_diffrn_measurement_device_type 'Xcalibur, Sapphire3'
_diffrn_radiation_type MoK\a
_diffrn_radiation_wavelength 0.71073
_diffrn_reflns_av_R_equivalents 0.0372
_diffrn_reflns_av_unetI/netI 0.0334
_diffrn_reflns_Laue_measured_fraction_full 0.967
_diffrn_reflns_Laue_measured_fraction_max 0.976
_diffrn_reflns_limit_h_max 15
_diffrn_reflns_limit_h_min -15
_diffrn_reflns_limit_k_max 8
_diffrn_reflns_limit_k_min -8
_diffrn_reflns_limit_l_max 28
_diffrn_reflns_limit_l_min -28
_diffrn_reflns_number 12482
_diffrn_reflns_point_group_measured_fraction_full 0.967
_diffrn_reflns_point_group_measured_fraction_max 0.976
_diffrn_reflns_theta_full 25.242
_diffrn_reflns_theta_max 29.994
_diffrn_reflns_theta_min 3.189
_diffrn_source 'Enhance (Mo) X-ray Source'
_exptl_absorpt_coefficient_mu 0.087
_exptl_absorpt_correction_T_max 1.000
_exptl_absorpt_correction_T_min 0.524
_exptl_absorpt_correction_type multi-scan
_exptl_absorpt_process_details
;
CrysAlis RED, Agilent Technologies,
Version 1.171.36.24 (release 03-12-2012 CrysAlis171 .NET)
(compiled Dec  3 2012,18:21:49)
Empirical absorption correction using spherical harmonics,
 implemented in SCALE3 ABSPACK scaling algorithm.
;
_exptl_crystal_colour colourless
_exptl_crystal_density_diffrn 1.254
_exptl_crystal_description plate
_exptl_crystal_F_000 552
_exptl_crystal_size_max 0.200
_exptl_crystal_size_mid 0.100
_exptl_crystal_size_min 0.050
_refine_diff_density_max 0.203
_refine_diff_density_min -0.233
_refine_diff_density_rms 0.041
_refine_ls_extinction_method none
_refine_ls_goodness_of_fit_ref 0.956
_refine_ls_hydrogen_treatment constr
_refine_ls_matrix_type full
_refine_ls_number_parameters 174
_refine_ls_number_reflns 3899
_refine_ls_number_restraints 0
_refine_ls_restrained_S_all 0.956
_refine_ls_R_factor_all 0.0744
_refine_ls_R_factor_gt 0.0471
_refine_ls_shift/su_max 0.001
_refine_ls_shift/su_mean 0.000
_refine_ls_structure_factor_coef Fsqd
_refine_ls_weighting_details 'w=1/[\s^2^(Fo^2^)+(0.0665P)^2^] where P=(Fo^2^+2Fc^2^)/3'
_refine_ls_weighting_scheme calc
_refine_ls_wR_factor_gt 0.1137
_refine_ls_wR_factor_ref 0.1287
_reflns_Friedel_coverage 0.000
_reflns_number_gt 2553
_reflns_number_total 3899
_reflns_threshold_expression 'I > 2\s(I)'
_cod_data_source_file jo7b00803_si_002.cif
_cod_data_source_block t252
_cod_database_code 4032706
_shelx_shelxl_version_number 2014/7
_shelx_space_group_comment
;
The symmetry employed for this shelxl refinement is uniquely defined
by the following loop, which should always be used as a source of
symmetry information in preference to the above space-group names.
They are only intended as comments.
;
_shelx_estimated_absorpt_t_min 0.983
_shelx_estimated_absorpt_t_max 0.996

loop_
_space_group_symop_operation_xyz
'x, y, z'
'-x+1/2, y+1/2, -z+1/2'
'-x, -y, -z'
'x-1/2, -y-1/2, z-1/2'

loop_
_atom_site_label
_atom_site_type_symbol
_atom_site_fract_x
_atom_site_fract_y
_atom_site_fract_z
_atom_site_U_iso_or_equiv
_atom_site_adp_type
_atom_site_occupancy
_atom_site_site_symmetry_order
_atom_site_calc_flag
_atom_site_refinement_flags_posn
_atom_site_refinement_flags_adp
O1 O 0.55873(9) 1.11724(15) 0.76846(4) 0.0626(3) Uani 1 1 d . .
O2 O 0.37880(8) 0.93892(16) 0.75817(4) 0.0609(3) Uani 1 1 d . .
O3 O 0.34364(10) 1.15208(14) 0.62501(5) 0.0657(3) Uani 1 1 d . .
N1 N 0.39880(9) 0.80926(15) 0.62733(4) 0.0433(2) Uani 1 1 d . .
C1 C 0.44582(12) 0.63837(19) 0.59052(6) 0.0515(3) Uani 1 1 d . .
H1B H 0.4532 0.6845 0.5464 0.062 Uiso 1 1 calc R U
H1A H 0.3931 0.5137 0.5851 0.062 Uiso 1 1 calc R U
C2 C 0.57444(12) 0.60238(18) 0.64049(6) 0.0489(3) Uani 1 1 d . .
C3 C 0.53519(13) 0.59942(18) 0.70809(6) 0.0502(3) Uani 1 1 d . .
H3B H 0.4627 0.5120 0.7077 0.060 Uiso 1 1 calc R U
H3A H 0.6038 0.5770 0.7486 0.060 Uiso 1 1 calc R U
C4 C 0.50457(11) 0.83322(17) 0.68911(5) 0.0426(3) Uani 1 1 d . .
C5 C 0.61929(12) 0.8316(2) 0.65983(7) 0.0525(3) Uani 1 1 d . .
H5B H 0.7002 0.8434 0.6933 0.063 Uiso 1 1 calc R U
H5A H 0.6131 0.9255 0.6216 0.063 Uiso 1 1 calc R U
C6 C 0.48470(11) 0.98472(19) 0.74141(5) 0.0457(3) Uani 1 1 d . .
C7 C 0.33170(11) 0.97883(18) 0.59773(5) 0.0446(3) Uani 1 1 d . .
C8 C 0.23773(11) 0.94320(19) 0.53048(5) 0.0466(3) Uani 1 1 d . .
C9 C 0.21792(13) 1.1021(2) 0.48231(6) 0.0603(3) Uani 1 1 d . .
H9 H 0.2649 1.2255 0.4917 0.072 Uiso 1 1 calc R U
C10 C 0.12929(15) 1.0794(3) 0.42057(7) 0.0743(5) Uani 1 1 d . .
H10 H 0.1183 1.1849 0.3879 0.089 Uiso 1 1 calc R U
C11 C 0.05742(15) 0.8995(3) 0.40781(7) 0.0766(5) Uani 1 1 d . .
H11 H -0.0039 0.8847 0.3667 0.092 Uiso 1 1 calc R U
C12 C 0.07565(14) 0.7411(3) 0.45549(7) 0.0766(5) Uani 1 1 d . .
H12 H 0.0266 0.6198 0.4466 0.092 Uiso 1 1 calc R U
C13 C 0.16661(13) 0.7620(2) 0.51656(6) 0.0600(4) Uani 1 1 d . .
H13 H 0.1799 0.6535 0.5483 0.072 Uiso 1 1 calc R U
C14 C 0.34612(15) 1.0715(3) 0.80777(7) 0.0791(5) Uani 1 1 d . .
H14C H 0.4186 1.0905 0.8457 0.119 Uiso 1 1 calc R U
H14B H 0.2796 1.0068 0.8230 0.119 Uiso 1 1 calc R U
H14A H 0.3183 1.2059 0.7878 0.119 Uiso 1 1 calc R U
C15 C 0.65559(15) 0.4340(2) 0.62225(8) 0.0681(4) Uani 1 1 d . .
H15C H 0.6761 0.4720 0.5809 0.102 Uiso 1 1 calc R U
H15B H 0.6108 0.3026 0.6160 0.102 Uiso 1 1 calc R U
H15A H 0.7318 0.4198 0.6582 0.102 Uiso 1 1 calc R U

loop_
_atom_site_aniso_label
_atom_site_aniso_U_11
_atom_site_aniso_U_22
_atom_site_aniso_U_33
_atom_site_aniso_U_23
_atom_site_aniso_U_13
_atom_site_aniso_U_12
O1 0.0626(6) 0.0566(5) 0.0615(5) -0.0196(4) 0.0042(4) -0.0080(4)
O2 0.0577(5) 0.0749(6) 0.0515(5) -0.0145(4) 0.0169(4) -0.0054(5)
O3 0.0805(7) 0.0414(5) 0.0630(5) -0.0045(4) -0.0022(5) 0.0040(4)
N1 0.0503(5) 0.0389(5) 0.0367(4) -0.0038(4) 0.0047(4) -0.0009(4)
C1 0.0636(7) 0.0409(6) 0.0468(6) -0.0072(5) 0.0091(6) 0.0003(5)
C2 0.0548(7) 0.0401(6) 0.0501(6) -0.0029(5) 0.0111(5) 0.0020(5)
C3 0.0587(7) 0.0420(6) 0.0470(6) 0.0040(5) 0.0088(5) 0.0039(5)
C4 0.0462(6) 0.0373(5) 0.0411(5) -0.0024(4) 0.0060(5) -0.0021(5)
C5 0.0530(7) 0.0447(6) 0.0612(7) -0.0072(5) 0.0175(6) -0.0067(5)
C6 0.0479(6) 0.0438(6) 0.0399(5) -0.0029(5) 0.0019(5) 0.0033(5)
C7 0.0485(6) 0.0415(6) 0.0422(5) 0.0008(5) 0.0094(5) -0.0019(5)
C8 0.0441(6) 0.0545(7) 0.0408(5) 0.0021(5) 0.0108(5) 0.0040(5)
C9 0.0590(8) 0.0635(8) 0.0551(7) 0.0139(6) 0.0090(6) 0.0074(6)
C10 0.0692(9) 0.0980(13) 0.0522(7) 0.0224(8) 0.0100(7) 0.0211(9)
C11 0.0595(8) 0.1171(14) 0.0453(7) -0.0033(8) 0.0004(6) 0.0065(9)
C12 0.0645(9) 0.1040(13) 0.0546(7) -0.0094(8) 0.0045(7) -0.0215(9)
C13 0.0594(7) 0.0724(9) 0.0447(6) 0.0016(6) 0.0075(6) -0.0137(7)
C14 0.0773(10) 0.0998(13) 0.0614(8) -0.0164(8) 0.0206(8) 0.0226(9)
C15 0.0739(9) 0.0519(8) 0.0776(9) -0.0105(7) 0.0187(8) 0.0130(7)

loop_
_atom_type_symbol
_atom_type_description
_atom_type_scat_dispersion_real
_atom_type_scat_dispersion_imag
_atom_type_scat_source
C C 0.0033 0.0016 'International Tables Vol C Tables 4.2.6.8 and 6.1.1.4'
H H 0.0000 0.0000 'International Tables Vol C Tables 4.2.6.8 and 6.1.1.4'
N N 0.0061 0.0033 'International Tables Vol C Tables 4.2.6.8 and 6.1.1.4'
O O 0.0106 0.0060 'International Tables Vol C Tables 4.2.6.8 and 6.1.1.4'

loop_
_geom_angle_atom_site_label_1
_geom_angle_atom_site_label_2
_geom_angle_atom_site_label_3
_geom_angle
C6 O2 C14 117.02(11)
C7 N1 C4 120.73(9)
C7 N1 C1 125.17(9)
C4 N1 C1 101.81(8)
N1 C1 C2 99.04(8)
C15 C2 C1 116.63(10)
C15 C2 C3 122.43(11)
C1 C2 C3 99.66(10)
C15 C2 C5 124.06(12)
C1 C2 C5 101.83(9)
C3 C2 C5 85.99(9)
C15 C2 C4 164.04(10)
C1 C2 C4 79.28(7)
C3 C2 C4 48.97(6)
C5 C2 C4 48.41(7)
C4 C3 C2 81.92(8)
N1 C4 C6 116.31(9)
N1 C4 C5 102.13(9)
C6 C4 C5 125.03(10)
N1 C4 C3 100.62(8)
C6 C4 C3 120.09(9)
C5 C4 C3 86.80(9)
N1 C4 C2 79.86(7)
C6 C4 C2 163.44(9)
C5 C4 C2 49.27(6)
C3 C4 C2 49.11(6)
C4 C5 C2 82.32(9)
O1 C6 O2 124.70(11)
O1 C6 C4 124.72(11)
O2 C6 C4 110.31(10)
O3 C7 N1 122.13(10)
O3 C7 C8 121.08(10)
N1 C7 C8 116.75(10)
C13 C8 C9 119.23(11)
C13 C8 C7 122.02(11)
C9 C8 C7 118.67(11)
C10 C9 C8 120.77(14)
C11 C10 C9 119.40(14)
C10 C11 C12 120.33(13)
C11 C12 C13 120.13(15)
C8 C13 C12 120.10(13)

loop_
_geom_bond_atom_site_label_1
_geom_bond_atom_site_label_2
_geom_bond_distance
O1 C6 1.1985(14)
O2 C6 1.3308(15)
O2 C14 1.4333(17)
O3 C7 1.2237(14)
N1 C7 1.3532(14)
N1 C4 1.4784(13)
N1 C1 1.4882(15)
C1 C2 1.5253(17)
C2 C15 1.5014(18)
C2 C3 1.5511(17)
C2 C5 1.5534(16)
C2 C4 2.0316(16)
C3 C4 1.5479(16)
C4 C6 1.4951(16)
C4 C5 1.5332(18)
C7 C8 1.4994(15)
C8 C13 1.3775(18)
C8 C9 1.3842(17)
C9 C10 1.3801(19)
C10 C11 1.374(2)
C11 C12 1.376(2)
C12 C13 1.3814(18)

loop_
_geom_torsion_atom_site_label_1
_geom_torsion_atom_site_label_2
_geom_torsion_atom_site_label_3
_geom_torsion_atom_site_label_4
_geom_torsion
C7 N1 C1 C2 140.84(11)
C4 N1 C1 C2 -0.97(11)
N1 C1 C2 C15 179.41(11)
N1 C1 C2 C3 45.48(10)
N1 C1 C2 C5 -42.42(11)
N1 C1 C2 C4 0.71(8)
C15 C2 C3 C4 163.17(12)
C1 C2 C3 C4 -66.53(9)
C5 C2 C3 C4 34.81(9)
C7 N1 C4 C6 40.55(15)
C1 N1 C4 C6 -175.46(10)
C7 N1 C4 C5 -99.02(11)
C1 N1 C4 C5 44.97(10)
C7 N1 C4 C3 171.99(10)
C1 N1 C4 C3 -44.02(10)
C7 N1 C4 C2 -143.26(10)
C1 N1 C4 C2 0.73(8)
C2 C3 C4 N1 66.46(9)
C2 C3 C4 C6 -164.50(11)
C2 C3 C4 C5 -35.30(9)
N1 C4 C5 C2 -64.98(9)
C6 C4 C5 C2 160.24(11)
C3 C4 C5 C2 35.20(8)
C15 C2 C5 C4 -162.13(12)
C1 C2 C5 C4 63.89(10)
C3 C2 C5 C4 -35.15(8)
C14 O2 C6 O1 6.09(18)
C14 O2 C6 C4 -179.66(11)
N1 C4 C6 O1 -132.39(12)
C5 C4 C6 O1 -3.12(18)
C3 C4 C6 O1 106.00(14)
C2 C4 C6 O1 60.9(4)
N1 C4 C6 O2 53.35(13)
C5 C4 C6 O2 -177.38(10)
C3 C4 C6 O2 -68.26(14)
C2 C4 C6 O2 -113.4(3)
C4 N1 C7 O3 -9.95(18)
C1 N1 C7 O3 -145.20(13)
C4 N1 C7 C8 172.21(10)
C1 N1 C7 C8 36.96(16)
O3 C7 C8 C13 -140.06(14)
N1 C7 C8 C13 37.81(17)
O3 C7 C8 C9 36.79(18)
N1 C7 C8 C9 -145.35(12)
C13 C8 C9 C10 -0.8(2)
C7 C8 C9 C10 -177.76(12)
C8 C9 C10 C11 2.0(2)
C9 C10 C11 C12 -1.5(2)
C10 C11 C12 C13 -0.1(2)
C9 C8 C13 C12 -0.8(2)
C7 C8 C13 C12 176.02(13)
C11 C12 C13 C8 1.3(2)
